data_7212682
loop_
_publ_author_name
'Minkov, Vasily S.'
'Tumanov, Nikolay A.'
'Cabrera, Raul Quesada'
'Boldyreva, Elena V.'

_publ_section_title
;
 Low temperature/high pressure polymorphism in dl-cysteine
;
_journal_issue 9
_journal_name_full CrystEngComm
_journal_page_first 2551
_journal_paper_doi 10.1039/c003617j
_journal_volume 12
_journal_year 2010
_chemical_formula_moiety 'C3 H7 N O2 S'
_chemical_formula_sum 'C3 H7 N O2 S'
_chemical_formula_weight 121.17
_chemical_name_common DL-cysteine
_space_group_IT_number 14
_symmetry_cell_setting monoclinic
_symmetry_space_group_name_Hall '-P 2yab'
_symmetry_space_group_name_H-M 'P 1 21/a 1'
_audit_creation_method 'from EXP file using GSAS2CIF'
_cell_angle_alpha 90.0
_cell_angle_beta 121.849(25)
_cell_angle_gamma 90.0
_cell_formula_units_Z 4
_cell_length_a 9.712(5)
_cell_length_b 4.9755(20)
_cell_length_c 13.107(6)
_cell_measurement_pressure 250000
_cell_measurement_temperature 293
_cell_volume 538.0(5)
_computing_structure_refinement GSAS
_diffrn_ambient_pressure 250000
_diffrn_ambient_temperature 293
_diffrn_radiation_probe x-ray
_diffrn_radiation_wavelength 0.70007
_diffrn_source synchrotron
_diffrn_source_type 'SNBL ESRF'
_exptl_crystal_density_diffrn 1.496
_exptl_crystal_preparation 'powder sample'
_pd_char_colour white
_pd_char_particle_morphology plate
_refine_ls_goodness_of_fit_all 0.2005
_refine_ls_matrix_type full
_refine_ls_number_parameters 43
_refine_ls_number_restraints 35
_refine_ls_shift/su_max 0.05
_refine_ls_shift/su_mean 0.01
_cod_data_source_file c003617j.txt
_cod_data_source_block DLCYS25_publ
_cod_original_cell_volume 538.0(4)
_cod_database_code 7212682

loop_
_symmetry_equiv_pos_site_id
_symmetry_equiv_pos_as_xyz
1 +x,+y,+z
2 -x+1/2,+y+1/2,-z
-1 -x,-y,-z
-2 +x+1/2,-y+1/2,+z

loop_
_atom_site_type_symbol
_atom_site_label
_atom_site_fract_x
_atom_site_fract_y
_atom_site_fract_z
_atom_site_thermal_displace_type
_atom_site_U_iso_or_equiv
C C1 0.0000(6) 0.1279(7) 0.17090(27) Uiso 0.025
C C2 0.1174(5) 0.1124(8) 0.30538(26) Uiso 0.025
C C3 0.2521(5) -0.0945(9) 0.3417(5) Uiso 0.025
H H1 -0.0968(8) 0.2297(10) 0.1554(5) Uiso 0.03
H H2 0.0518(11) 0.2313(12) 0.1355(4) Uiso 0.03
H H3 0.1703(8) 0.2925(9) 0.3324(4) Uiso 0.03
H H4 0.0874(21) -0.065(16) 0.428(8) Uiso 0.03
H H5 -0.0699(35) -0.005(21) 0.316(4) Uiso 0.03
H H6 0.023(8) 0.214(12) 0.402(11) Uiso 0.03
H H7 -0.187(5) -0.2411(26) 0.095(7) Uiso 0.03
O O1 0.3493(9) -0.0405(14) 0.3080(7) Uiso 0.025
O O2 0.2612(6) -0.2887(11) 0.4044(6) Uiso 0.025
N N1 0.0312(9) 0.0587(14) 0.3690(5) Uiso 0.025
S S1 -0.0666(5) -0.1933(8) 0.09373(34) Uiso 0.025

loop_
_geom_angle_atom_site_label_1
_geom_angle_atom_site_label_2
_geom_angle_atom_site_label_3
_geom_angle
C2 C1 H1 108.4(5)
C2 C1 H2 108.4(6)
C2 C1 S1 115.6(3)
H1 C1 H2 107.5(7)
H1 C1 S1 108.4(5)
H2 C1 S1 108.4(5)
C1 C2 C3 113.0(4)
C1 C2 H3 107.3(4)
C1 C2 N1 111.2(5)
C3 C2 H3 107.3(6)
C3 C2 N1 110.3(4)
H3 C2 N1 107.4(6)
C2 C3 O1 115.0(5)
C2 C3 O2 118.7(6)
O1 C3 O2 126.3(6)
C2 N1 H4 109.5(35)
C2 N1 H5 109.5(25)
C2 N1 H6 109(5)
H4 N1 H5 108(7)
H4 N1 H6 109(9)
H5 N1 H6 110(9)
C1 S1 H7 103.2(12)

loop_
_geom_bond_atom_site_label_1
_geom_bond_atom_site_label_2
_geom_bond_distance
C1 C2 1.514(5)
C1 H1 0.990(9)
C1 H2 0.990(10)
C1 S1 1.818(5)
C2 C3 1.530(7)
C2 H3 1.000(7)
C2 N1 1.485(10)
C3 O1 1.264(11)
C3 O2 1.241(8)
N1 H4 0.91(8)
N1 H5 0.92(5)
N1 H6 0.91(8)
S1 H7 1.20(7)
